data_4065444
loop_
_publ_author_name
'Herbert, David E.'
'Ozerov, Oleg V.'

_publ_section_title
;
 Binuclear Palladium Complexes Supported by Bridged Pincer Ligands
;
_journal_issue 24
_journal_name_full Organometallics
_journal_page_first 6641
_journal_paper_doi 10.1021/om2008056
_journal_volume 30
_journal_year 2011
_chemical_formula_moiety 'C44 H58 Cl2 N4 P2 Pd2'
_chemical_formula_sum 'C44 H58 Cl2 N4 P2 Pd2'
_chemical_formula_weight 988.58
_chemical_name_systematic
; 
 ? 
;
_space_group_IT_number 15
_symmetry_cell_setting monoclinic
_symmetry_space_group_name_Hall '-C 2yc'
_symmetry_space_group_name_H-M 'C 1 2/c 1'
_atom_sites_solution_hydrogens geom
_atom_sites_solution_primary direct
_atom_sites_solution_secondary difmap
_audit_creation_method SHELXL-97
_cell_angle_alpha 90.00
_cell_angle_beta 103.707(5)
_cell_angle_gamma 90.00
_cell_formula_units_Z 4
_cell_length_a 23.037(11)
_cell_length_b 13.509(6)
_cell_length_c 14.442(7)
_cell_measurement_reflns_used 9900
_cell_measurement_temperature 110(2)
_cell_measurement_theta_max 27.54
_cell_measurement_theta_min 2.41
_cell_volume 4366(4)
_computing_cell_refinement 'Bruker SAINT'
_computing_data_collection 'Bruker APEX2'
_computing_data_reduction 'Bruker SAINT'
_computing_molecular_graphics 'Bruker SHELXTL'
_computing_publication_material 'Bruker SHELXTL'
_computing_structure_refinement 'SHELXL-97 (Sheldrick, 2008)'
_computing_structure_solution 'SHELXS-97 (Sheldrick, 2008)'
_diffrn_ambient_temperature 110(2)
_diffrn_measured_fraction_theta_full 0.981
_diffrn_measured_fraction_theta_max 0.981
_diffrn_measurement_device_type 'Bruker APEX-II CCD'
_diffrn_measurement_method '\f and \w scans'
_diffrn_radiation_monochromator graphite
_diffrn_radiation_source 'normal-focus sealed tube'
_diffrn_radiation_type MoK\a
_diffrn_radiation_wavelength 0.71073
_diffrn_reflns_av_R_equivalents 0.0379
_diffrn_reflns_av_sigmaI/netI 0.0294
_diffrn_reflns_limit_h_max 29
_diffrn_reflns_limit_h_min -29
_diffrn_reflns_limit_k_max 17
_diffrn_reflns_limit_k_min -17
_diffrn_reflns_limit_l_max 18
_diffrn_reflns_limit_l_min -18
_diffrn_reflns_number 23962
_diffrn_reflns_theta_full 27.63
_diffrn_reflns_theta_max 27.63
_diffrn_reflns_theta_min 1.82
_exptl_absorpt_coefficient_mu 1.055
_exptl_absorpt_correction_T_max 0.8621
_exptl_absorpt_correction_T_min 0.7306
_exptl_absorpt_correction_type multi-scan
_exptl_absorpt_process_details SADABS
_exptl_crystal_colour red
_exptl_crystal_density_diffrn 1.504
_exptl_crystal_density_method 'not measured'
_exptl_crystal_description block
_exptl_crystal_F_000 2024
_exptl_crystal_size_max 0.48
_exptl_crystal_size_mid 0.15
_exptl_crystal_size_min 0.04
_refine_diff_density_max 0.398
_refine_diff_density_min -0.424
_refine_diff_density_rms 0.067
_refine_ls_extinction_method none
_refine_ls_goodness_of_fit_ref 1.059
_refine_ls_hydrogen_treatment constr
_refine_ls_matrix_type full
_refine_ls_number_parameters 250
_refine_ls_number_reflns 4994
_refine_ls_number_restraints 0
_refine_ls_restrained_S_all 1.059
_refine_ls_R_factor_all 0.0262
_refine_ls_R_factor_gt 0.0228
_refine_ls_shift/su_max 0.001
_refine_ls_shift/su_mean 0.000
_refine_ls_structure_factor_coef Fsqd
_refine_ls_weighting_details 'calc w=1/[\s^2^(Fo^2^)+(0.0253P)^2^+3.1139P] where P=(Fo^2^+2Fc^2^)/3'
_refine_ls_weighting_scheme calc
_refine_ls_wR_factor_gt 0.0554
_refine_ls_wR_factor_ref 0.0568
_reflns_number_gt 4487
_reflns_number_total 4994
_reflns_threshold_expression >2sigma(I)
_cod_data_source_file om2008056_si_002.cif
_cod_data_source_block oz316_sad
_cod_depositor_comments
;
The following automatic conversions were performed:

'_symmetry_cell_setting' value 'Monoclinic' changed to 'monoclinic'
according to /home/saulius/struct/CIF-dictionaries/cif_core.dic
dictionary named 'cif_core.dic' version 2.4.1 from 2010-06-29.

Automatic conversion script
Id: cif_fix_values 1715 2011-07-08 13:25:40Z adriana 
;
_cod_original_cell_volume 4367(4)
_cod_original_sg_symbol_H-M C2/c
_cod_database_code 4065444

loop_
_symmetry_equiv_pos_as_xyz
'x, y, z'
'-x, y, -z+1/2'
'x+1/2, y+1/2, z'
'-x+1/2, y+1/2, -z+1/2'
'-x, -y, -z'
'x, -y, z-1/2'
'-x+1/2, -y+1/2, -z'
'x+1/2, -y+1/2, z-1/2'

loop_
_atom_site_label
_atom_site_type_symbol
_atom_site_fract_x
_atom_site_fract_y
_atom_site_fract_z
_atom_site_U_iso_or_equiv
_atom_site_adp_type
_atom_site_occupancy
_atom_site_symmetry_multiplicity
_atom_site_calc_flag
_atom_site_refinement_flags
C1 C 0.37988(8) 0.27536(13) 0.27212(12) 0.0143(3) Uani 1 1 d .
C2 C 0.33229(8) 0.31286(13) 0.30757(12) 0.0152(4) Uani 1 1 d .
C3 C 0.31223(8) 0.26260(14) 0.37835(13) 0.0174(4) Uani 1 1 d .
H3 H 0.2803 0.2896 0.4014 0.021 Uiso 1 1 calc R
C4 C 0.33791(8) 0.17392(13) 0.41590(12) 0.0166(4) Uani 1 1 d .
C5 C 0.38443(8) 0.13656(13) 0.37932(13) 0.0175(4) Uani 1 1 d .
H5 H 0.4023 0.0755 0.4033 0.021 Uiso 1 1 calc R
C6 C 0.40541(8) 0.18520(13) 0.30956(13) 0.0161(4) Uani 1 1 d .
H6 H 0.4373 0.1574 0.2868 0.019 Uiso 1 1 calc R
C7 C 0.31716(9) 0.12342(14) 0.49566(14) 0.0218(4) Uani 1 1 d .
H7A H 0.3261 0.1656 0.5525 0.033 Uiso 1 1 calc R
H7B H 0.3379 0.0600 0.5103 0.033 Uiso 1 1 calc R
H7C H 0.2740 0.1119 0.4760 0.033 Uiso 1 1 calc R
C8 C 0.42496(8) 0.29016(13) 0.13694(12) 0.0151(4) Uani 1 1 d .
C9 C 0.46615(8) 0.34059(13) 0.09426(12) 0.0147(4) Uani 1 1 d .
C10 C 0.48954(8) 0.29324(14) 0.02467(12) 0.0167(4) Uani 1 1 d .
H10 H 0.5187 0.3271 0.0000 0.020 Uiso 1 1 calc R
C11 C 0.47214(8) 0.19972(14) -0.00965(13) 0.0189(4) Uani 1 1 d .
C12 C 0.43069(8) 0.15144(14) 0.03135(13) 0.0203(4) Uani 1 1 d .
H12 H 0.4177 0.0869 0.0097 0.024 Uiso 1 1 calc R
C13 C 0.40805(8) 0.19434(14) 0.10223(13) 0.0181(4) Uani 1 1 d .
H13 H 0.3803 0.1582 0.1283 0.022 Uiso 1 1 calc R
C14 C 0.49648(9) 0.15176(15) -0.08726(14) 0.0256(4) Uani 1 1 d .
H14A H 0.4706 0.1679 -0.1496 0.038 Uiso 1 1 calc R
H14B H 0.4977 0.0798 -0.0785 0.038 Uiso 1 1 calc R
H14C H 0.5369 0.1765 -0.0840 0.038 Uiso 1 1 calc R
C15 C 0.23179(8) 0.41887(14) 0.17679(13) 0.0184(4) Uani 1 1 d .
H15 H 0.2171 0.4868 0.1559 0.022 Uiso 1 1 calc R
C16 C 0.23995(9) 0.36364(16) 0.08851(14) 0.0254(4) Uani 1 1 d .
H16A H 0.2589 0.2995 0.1075 0.038 Uiso 1 1 calc R
H16B H 0.2653 0.4028 0.0566 0.038 Uiso 1 1 calc R
H16C H 0.2009 0.3531 0.0447 0.038 Uiso 1 1 calc R
C17 C 0.18489(9) 0.37030(16) 0.22155(14) 0.0260(4) Uani 1 1 d .
H17A H 0.1470 0.3646 0.1736 0.039 Uiso 1 1 calc R
H17B H 0.1790 0.4110 0.2748 0.039 Uiso 1 1 calc R
H17C H 0.1986 0.3042 0.2450 0.039 Uiso 1 1 calc R
C18 C 0.29311(8) 0.50438(14) 0.36211(13) 0.0168(4) Uani 1 1 d .
H18 H 0.2718 0.4605 0.3990 0.020 Uiso 1 1 calc R
C19 C 0.35348(9) 0.53169(17) 0.42778(14) 0.0274(5) Uani 1 1 d .
H19A H 0.3747 0.5774 0.3946 0.041 Uiso 1 1 calc R
H19B H 0.3774 0.4716 0.4453 0.041 Uiso 1 1 calc R
H19C H 0.3470 0.5635 0.4855 0.041 Uiso 1 1 calc R
C20 C 0.25402(10) 0.59550(15) 0.33130(14) 0.0252(4) Uani 1 1 d .
H20A H 0.2493 0.6317 0.3879 0.038 Uiso 1 1 calc R
H20B H 0.2147 0.5747 0.2938 0.038 Uiso 1 1 calc R
H20C H 0.2730 0.6386 0.2925 0.038 Uiso 1 1 calc R
C21 C 0.48828(8) 0.43905(13) 0.12237(12) 0.0142(3) Uani 1 1 d .
H21 H 0.5266 0.4558 0.1135 0.017 Uiso 1 1 calc R
C22 C 0.49287(8) 0.59602(13) 0.19544(12) 0.0161(4) Uani 1 1 d .
H22A H 0.4682 0.6546 0.1707 0.019 Uiso 1 1 calc R
H22B H 0.5304 0.6000 0.1737 0.019 Uiso 1 1 calc R
Cl1 Cl 0.34798(2) 0.64030(3) 0.16777(4) 0.02465(11) Uani 1 1 d .
N1 N 0.40272(7) 0.33358(11) 0.20835(10) 0.0149(3) Uani 1 1 d .
N2 N 0.46052(7) 0.50559(11) 0.15826(10) 0.0137(3) Uani 1 1 d .
P1 P 0.30515(2) 0.43276(3) 0.26003(3) 0.01381(10) Uani 1 1 d .
Pd1 Pd 0.379748(6) 0.477596(10) 0.195632(9) 0.01275(5) Uani 1 1 d .

loop_
_atom_site_aniso_label
_atom_site_aniso_U_11
_atom_site_aniso_U_22
_atom_site_aniso_U_33
_atom_site_aniso_U_23
_atom_site_aniso_U_13
_atom_site_aniso_U_12
C1 0.0139(8) 0.0161(9) 0.0122(8) -0.0013(7) 0.0021(7) -0.0034(7)
C2 0.0136(8) 0.0169(9) 0.0144(8) 0.0004(7) 0.0022(7) 0.0003(7)
C3 0.0170(9) 0.0202(9) 0.0163(9) -0.0011(7) 0.0063(7) -0.0001(7)
C4 0.0204(9) 0.0169(9) 0.0125(8) 0.0008(7) 0.0039(7) -0.0041(7)
C5 0.0200(9) 0.0132(8) 0.0178(9) 0.0010(7) 0.0016(7) -0.0004(7)
C6 0.0155(9) 0.0160(9) 0.0173(9) -0.0009(7) 0.0051(7) 0.0011(7)
C7 0.0278(10) 0.0199(10) 0.0198(10) 0.0044(8) 0.0101(8) -0.0021(8)
C8 0.0120(8) 0.0186(9) 0.0136(8) 0.0005(7) 0.0009(7) 0.0024(7)
C9 0.0130(8) 0.0182(9) 0.0120(8) 0.0013(7) 0.0015(7) 0.0036(7)
C10 0.0157(9) 0.0212(9) 0.0135(8) 0.0017(7) 0.0040(7) 0.0029(7)
C11 0.0180(9) 0.0234(10) 0.0148(9) -0.0009(8) 0.0028(7) 0.0049(8)
C12 0.0218(10) 0.0179(9) 0.0197(10) -0.0054(8) 0.0021(8) -0.0010(8)
C13 0.0166(9) 0.0195(9) 0.0181(9) -0.0009(7) 0.0038(7) -0.0022(7)
C14 0.0315(11) 0.0254(11) 0.0222(10) -0.0061(8) 0.0112(9) 0.0017(9)
C15 0.0151(9) 0.0235(10) 0.0162(9) 0.0032(7) 0.0026(7) 0.0015(7)
C16 0.0230(10) 0.0337(12) 0.0193(10) -0.0039(9) 0.0042(8) -0.0049(9)
C17 0.0168(10) 0.0375(12) 0.0242(10) 0.0037(9) 0.0061(8) -0.0034(9)
C18 0.0163(9) 0.0213(9) 0.0146(9) 0.0003(7) 0.0072(7) 0.0029(7)
C19 0.0212(10) 0.0417(13) 0.0197(10) -0.0095(9) 0.0054(8) 0.0005(9)
C20 0.0338(11) 0.0231(10) 0.0214(10) 0.0019(8) 0.0120(9) 0.0111(9)
C21 0.0137(8) 0.0183(9) 0.0111(8) 0.0045(7) 0.0039(7) 0.0014(7)
C22 0.0185(9) 0.0136(8) 0.0170(9) 0.0012(7) 0.0061(7) 0.0001(7)
Cl1 0.0263(2) 0.0178(2) 0.0331(3) 0.0072(2) 0.0136(2) 0.00775(19)
N1 0.0158(7) 0.0150(7) 0.0151(7) 0.0014(6) 0.0059(6) 0.0012(6)
N2 0.0155(7) 0.0151(7) 0.0106(7) 0.0026(6) 0.0031(6) -0.0012(6)
P1 0.0130(2) 0.0162(2) 0.0129(2) 0.00189(18) 0.00427(17) 0.00202(18)
Pd1 0.01280(8) 0.01364(8) 0.01259(8) 0.00165(5) 0.00458(5) 0.00161(5)

loop_
_atom_type_symbol
_atom_type_description
_atom_type_scat_dispersion_real
_atom_type_scat_dispersion_imag
_atom_type_scat_source
C C 0.0033 0.0016 'International Tables Vol C Tables 4.2.6.8 and 6.1.1.4'
H H 0.0000 0.0000 'International Tables Vol C Tables 4.2.6.8 and 6.1.1.4'
N N 0.0061 0.0033 'International Tables Vol C Tables 4.2.6.8 and 6.1.1.4'
P P 0.1023 0.0942 'International Tables Vol C Tables 4.2.6.8 and 6.1.1.4'
Cl Cl 0.1484 0.1585 'International Tables Vol C Tables 4.2.6.8 and 6.1.1.4'
Pd Pd -0.9988 1.0072 'International Tables Vol C Tables 4.2.6.8 and 6.1.1.4'

loop_
_geom_angle_atom_site_label_1
_geom_angle_atom_site_label_2
_geom_angle_atom_site_label_3
_geom_angle
_geom_angle_site_symmetry_3
C6 C1 N1 123.40(16) .
C6 C1 C2 117.57(16) .
N1 C1 C2 118.77(16) .
C3 C2 C1 120.85(17) .
C3 C2 P1 124.66(14) .
C1 C2 P1 114.33(13) .
C4 C3 C2 121.47(17) .
C3 C4 C5 117.27(16) .
C3 C4 C7 120.33(17) .
C5 C4 C7 122.35(17) .
C6 C5 C4 122.42(17) .
C5 C6 C1 120.40(17) .
N1 C8 C13 122.26(16) .
N1 C8 C9 121.48(16) .
C13 C8 C9 116.26(16) .
C10 C9 C8 120.09(17) .
C10 C9 C21 116.78(16) .
C8 C9 C21 123.06(16) .
C11 C10 C9 123.11(17) .
C10 C11 C12 116.35(17) .
C10 C11 C14 122.04(18) .
C12 C11 C14 121.61(18) .
C13 C12 C11 122.24(18) .
C12 C13 C8 121.87(17) .
C16 C15 C17 112.44(17) .
C16 C15 P1 108.67(13) .
C17 C15 P1 113.52(13) .
C20 C18 C19 111.87(17) .
C20 C18 P1 112.39(13) .
C19 C18 P1 109.63(13) .
N2 C21 C9 125.56(17) .
N2 C22 C22 110.09(11) 2_655
C8 N1 C1 120.86(15) .
C8 N1 Pd1 118.46(12) .
C1 N1 Pd1 118.02(11) .
C21 N2 C22 118.29(15) .
C21 N2 Pd1 122.50(13) .
C22 N2 Pd1 117.56(11) .
C2 P1 C15 109.76(9) .
C2 P1 C18 105.70(9) .
C15 P1 C18 106.76(9) .
C2 P1 Pd1 99.81(6) .
C15 P1 Pd1 115.89(7) .
C18 P1 Pd1 118.07(7) .
N1 Pd1 N2 88.14(6) .
N1 Pd1 P1 84.90(5) .
N2 Pd1 P1 168.69(4) .
N1 Pd1 Cl1 174.93(4) .
N2 Pd1 Cl1 92.71(5) .
P1 Pd1 Cl1 95.01(3) .

loop_
_geom_bond_atom_site_label_1
_geom_bond_atom_site_label_2
_geom_bond_distance
_geom_bond_site_symmetry_2
C1 C6 1.404(3) .
C1 N1 1.405(2) .
C1 C2 1.410(2) .
C2 C3 1.394(3) .
C2 P1 1.812(2) .
C3 C4 1.388(3) .
C4 C5 1.397(3) .
C4 C7 1.511(2) .
C5 C6 1.382(3) .
C8 N1 1.386(2) .
C8 C13 1.409(3) .
C8 C9 1.422(2) .
C9 C10 1.402(2) .
C9 C21 1.448(3) .
C10 C11 1.381(3) .
C11 C12 1.398(3) .
C11 C14 1.513(3) .
C12 C13 1.382(3) .
C15 C16 1.527(3) .
C15 C17 1.532(3) .
C15 P1 1.837(2) .
C18 C20 1.528(3) .
C18 C19 1.531(3) .
C18 P1 1.8386(19) .
C21 N2 1.282(2) .
C22 N2 1.465(2) .
C22 C22 1.532(3) 2_655
Cl1 Pd1 2.3213(11) .
N1 Pd1 2.0132(17) .
N2 Pd1 2.0912(17) .
P1 Pd1 2.2233(9) .
